data_1570038
loop_
_publ_author_name
'Gaskin, Gabrielle J.'
'LaDuca, Robert L.'

_publ_section_title
;
 Poly[[[\m-1,4-bis(pyridin-4-ylmethyl)piperazine][\m-4-(2-carboxylatoethyl)benzoato]copper(II)]
 monohydrate], a coordination polymer with twofold interpenetrated cds
 topology networks
;
_journal_issue 10
_journal_name_full IUCrData
_journal_paper_doi 10.1107/S2414314623008556
_journal_volume 8
_journal_year 2023
_chemical_formula_iupac '[Cu (C10 H8 O4) (C16 H20 N4)], H2 O'
_chemical_formula_moiety 'C26 H28 Cu N4 O4, H2 O'
_chemical_formula_sum 'C26 H30 Cu N4 O5'
_chemical_formula_weight 542.08
_chemical_name_systematic
'Poly[[[\m-1,4-bis(pyridin-4-ylmethyl)piperazine][\m-4-(2-carboxylatoethyl)benzoato]copper(II)] monohydrate]'
_space_group_crystal_system orthorhombic
_space_group_IT_number 43
_space_group_name_Hall 'F 2 -2d'
_space_group_name_H-M_alt 'F d d 2'
_atom_sites_solution_hydrogens geom
_atom_sites_solution_primary dual
_audit_creation_method
;
Olex2 1.5-ac5-024
(compiled 2022.04.12 svn.rca3783a0 for Rigaku Oxford Diffraction, GUI svn.r6498)
;
_cell_angle_alpha 90
_cell_angle_beta 90
_cell_angle_gamma 90
_cell_formula_units_Z 16
_cell_length_a 18.402(2)
_cell_length_b 33.377(4)
_cell_length_c 17.963(2)
_cell_measurement_reflns_used 6274
_cell_measurement_temperature 173.15
_cell_measurement_theta_max 23.66
_cell_measurement_theta_min 2.42
_cell_volume 11033(2)
_computing_cell_refinement
;
SAINT (Bruker, 2014)
;
_computing_data_collection
;
<i>COSMO</i> (Bruker, 2009)
;
_computing_data_reduction
;
SAINT (Bruker, 2014)
;
_computing_molecular_graphics
;
Crystal Maker X (Palmer, 2020)
;
_computing_publication_material
;
Olex2 (Dolomanov <i>et al.</i>,  2009)
;
_computing_structure_refinement
;
SHELXL  (Sheldrick, 2015b)
;
_computing_structure_solution
;
<i>SHELXT</i> (Sheldrick, 2015a)
;
_diffrn_ambient_temperature 173.15
_diffrn_detector_area_resol_mean 8.36
_diffrn_measured_fraction_theta_full 1.000
_diffrn_measured_fraction_theta_max 1.000
_diffrn_measurement_device_type 'Bruker APEXII CCD'
_diffrn_measurement_method \w
_diffrn_radiation_monochromator graphite
_diffrn_radiation_type MoK\a
_diffrn_radiation_wavelength 0.71073
_diffrn_reflns_av_R_equivalents 0.0604
_diffrn_reflns_av_unetI/netI 0.0605
_diffrn_reflns_limit_h_max 22
_diffrn_reflns_limit_h_min -22
_diffrn_reflns_limit_k_max 40
_diffrn_reflns_limit_k_min -40
_diffrn_reflns_limit_l_max 21
_diffrn_reflns_limit_l_min -21
_diffrn_reflns_number 21363
_diffrn_reflns_theta_full 25.242
_diffrn_reflns_theta_max 25.402
_diffrn_reflns_theta_min 1.698
_diffrn_source 'sealed tube'
_diffrn_source_current 40.0
_diffrn_source_power 2.0
_diffrn_source_voltage 50.0
_diffrn_standards_number 0
_exptl_absorpt_coefficient_mu 0.832
_exptl_absorpt_correction_T_max 0.7452
_exptl_absorpt_correction_T_min 0.6633
_exptl_absorpt_correction_type multi-scan
_exptl_absorpt_process_details
;
(<i>SADABS</i>; Krause <i>et al.</i>, 2015)
;
_exptl_crystal_colour green
_exptl_crystal_density_diffrn 1.305
_exptl_crystal_description block
_exptl_crystal_F_000 4528
_exptl_crystal_size_max 0.203
_exptl_crystal_size_mid 0.136
_exptl_crystal_size_min 0.118
_refine_diff_density_max 2.092
_refine_diff_density_min -0.666
_refine_ls_abs_structure_details
;
Flack <i>x</i> determined using 1453 quotients
[(<i>I</i>^+^)-(<i>I</i>^-^)]/[(<i>I</i>^+^)+(<i>I</i>^-^)]
(Parsons <i>et al.</i>,  2013)
;
_refine_ls_abs_structure_Flack 0.043(12)
_refine_ls_extinction_method none
_refine_ls_goodness_of_fit_ref 1.164
_refine_ls_hydrogen_treatment constr
_refine_ls_matrix_type full
_refine_ls_number_parameters 323
_refine_ls_number_reflns 5083
_refine_ls_number_restraints 10
_refine_ls_restrained_S_all 1.163
_refine_ls_R_factor_all 0.1247
_refine_ls_R_factor_gt 0.1025
_refine_ls_shift/su_max 0.000
_refine_ls_shift/su_mean 0.000
_refine_ls_structure_factor_coef Fsqd
_refine_ls_weighting_details 'w=1/[\s^2^(Fo^2^)+(0.2000P)^2^] where P=(Fo^2^+2Fc^2^)/3'
_refine_ls_weighting_scheme calc
_refine_ls_wR_factor_gt 0.2709
_refine_ls_wR_factor_ref 0.3024
_reflns_number_gt 3868
_reflns_number_total 5083
_reflns_threshold_expression 'I > 2\s(I)'
_cod_data_source_file wm4198.cif
_cod_data_source_block I
_cod_original_cell_volume 11032(2)
_cod_database_code 1570038
_shelx_space_group_comment
;
The symmetry employed for this shelxl refinement is uniquely defined
by the following loop, which should always be used as a source of
symmetry information in preference to the above space-group names.
They are only intended as comments.
;
_shelx_estimated_absorpt_t_min 0.849
_shelx_estimated_absorpt_t_max 0.908

loop_
_space_group_symop_operation_xyz
'x, y, z'
'-x, -y, z'
'x+1/4, -y+1/4, z+1/4'
'-x+1/4, y+1/4, z+1/4'
'x, y+1/2, z+1/2'
'-x, -y+1/2, z+1/2'
'x+1/4, -y+3/4, z+3/4'
'-x+1/4, y+3/4, z+3/4'
'x+1/2, y, z+1/2'
'-x+1/2, -y, z+1/2'
'x+3/4, -y+1/4, z+3/4'
'-x+3/4, y+1/4, z+3/4'
'x+1/2, y+1/2, z'
'-x+1/2, -y+1/2, z'
'x+3/4, -y+3/4, z+1/4'
'-x+3/4, y+3/4, z+1/4'

loop_
_atom_site_type_symbol
_atom_site_label
_atom_site_fract_x
_atom_site_fract_y
_atom_site_fract_z
_atom_site_U_iso_or_equiv
_atom_site_adp_type
_atom_site_calc_flag
_atom_site_occupancy
_atom_site_disorder_assembly
_atom_site_disorder_group
Cu Cu1 0.806479 0.374469 0.839709 0.0378(7) Uani d 0.655(6) A 1
Cu Cu1A 0.782809 0.355850 0.867081 0.071(2) Uani d 0.345(6) A 2
O O1 0.7211(5) 0.3854(3) 0.7838(5) 0.053(2) Uani d 1 . .
O O2 0.6528(6) 0.3441(3) 0.8513(6) 0.079(3) Uani d 1 . .
O O3 0.4000(12) 0.3655(6) 0.4014(10) 0.088(4) Uani d 0.655(6) A 1
O O3A 0.370(2) 0.3444(12) 0.419(2) 0.088(4) Uani d 0.345(6) A 2
O O4 0.3248(11) 0.3281(5) 0.4602(10) 0.088(4) Uani d 0.655(6) A 1
O O4A 0.451(2) 0.3931(10) 0.3855(18) 0.088(4) Uani d 0.345(6) A 2
N N1 0.9577(7) 0.1703(5) 0.1629(7) 0.078(4) Uani d 1 . .
N N2 0.9419(5) 0.2410(3) 0.4075(6) 0.051(2) Uani d 1 . .
N N3 0.8684(5) 0.2411(3) 0.5484(5) 0.046(2) Uani d 1 . .
N N4 0.8194(6) 0.3245(4) 0.7776(6) 0.058(3) Uani d 1 . .
C C1 0.9248(10) 0.2050(5) 0.1521(9) 0.074(4) Uani d 1 . .
H H1 0.900203 0.210212 0.106574 0.088 Uiso calc 1 . .
C C2 0.9265(9) 0.2326(5) 0.2055(9) 0.070(4) Uani d 1 . .
H H2 0.906546 0.258284 0.195517 0.084 Uiso calc 1 . .
C C3 0.9915(7) 0.1599(5) 0.2295(11) 0.079(5) Uani d 1 . .
H H3 1.013403 0.134424 0.236456 0.094 Uiso calc 1 . .
C C4 0.9914(7) 0.1895(5) 0.2867(9) 0.069(4) Uani d 1 . .
H H4 1.015475 0.184756 0.332659 0.083 Uiso calc 1 . .
C C5 0.9556(7) 0.2256(4) 0.2739(7) 0.053(3) Uani d 1 . .
C C6 0.9558(9) 0.2571(4) 0.3357(8) 0.067(4) Uani d 1 . .
H H6A 1.003685 0.270645 0.336310 0.081 Uiso calc 1 . .
H H6B 0.918493 0.277600 0.324424 0.081 Uiso calc 1 . .
C C7 0.9589(7) 0.2698(4) 0.4645(8) 0.061(3) Uani d 1 . .
H H7A 0.929828 0.294407 0.456150 0.074 Uiso calc 1 . .
H H7B 1.010880 0.277178 0.461018 0.074 Uiso calc 1 . .
C C8 0.8663(6) 0.2286(4) 0.4167(7) 0.049(3) Uani d 1 . .
H H8A 0.854272 0.208393 0.378374 0.059 Uiso calc 1 . .
H H8B 0.834349 0.252099 0.408708 0.059 Uiso calc 1 . .
C C9 0.9438(7) 0.2544(4) 0.5390(8) 0.059(3) Uani d 1 . .
H H9A 0.976725 0.231599 0.549256 0.071 Uiso calc 1 . .
H H9B 0.954363 0.275613 0.576011 0.071 Uiso calc 1 . .
C C10 0.8514(7) 0.2116(4) 0.4913(7) 0.056(3) Uani d 1 . .
H H10A 0.799549 0.203841 0.494876 0.067 Uiso calc 1 . .
H H10B 0.881259 0.187256 0.498941 0.067 Uiso calc 1 . .
C C11 0.8537(8) 0.2266(4) 0.6223(7) 0.060(3) Uani d 1 . .
H H11A 0.893912 0.208966 0.638657 0.072 Uiso calc 1 . .
H H11B 0.808423 0.210611 0.621971 0.072 Uiso calc 1 . .
C C12 0.8457(7) 0.2614(4) 0.6771(7) 0.049(3) Uani d 1 . .
C C13 0.8341(8) 0.2998(4) 0.6543(8) 0.062(3) Uani d 1 . .
H H13 0.834361 0.305650 0.602549 0.074 Uiso calc 1 . .
C C14 0.8217(7) 0.3309(4) 0.7051(8) 0.059(3) Uani d 1 . .
H H14 0.814630 0.357323 0.686816 0.071 Uiso calc 1 . .
C C15 0.8435(7) 0.2544(4) 0.7534(8) 0.059(3) Uani d 1 . .
H H15 0.850119 0.228228 0.772971 0.070 Uiso calc 1 . .
C C16 0.8312(7) 0.2870(5) 0.8004(8) 0.063(4) Uani d 1 . .
H H16 0.831158 0.282148 0.852539 0.076 Uiso calc 1 . .
C C17 0.6648(9) 0.3661(4) 0.7970(7) 0.055(3) Uani d 1 . .
C C18 0.6035(6) 0.3684(3) 0.7386(6) 0.043(2) Uani d 1 . .
C C19 0.6201(8) 0.3838(4) 0.6685(7) 0.055(3) Uani d 1 . .
H H19 0.668076 0.392514 0.657570 0.066 Uiso calc 1 . .
C C20 0.5663(8) 0.3861(4) 0.6146(7) 0.059(3) Uani d 1 . .
H H20 0.578916 0.396054 0.566785 0.071 Uiso calc 1 . .
C C21 0.5332(6) 0.3562(4) 0.7537(7) 0.051(3) Uani d 1 . .
H H21 0.520479 0.345576 0.800971 0.062 Uiso calc 1 . .
C C22 0.4800(7) 0.3602(4) 0.6954(9) 0.063(4) Uani d 1 . .
H H22 0.431441 0.352185 0.705291 0.076 Uiso calc 1 . .
C C23 0.4960(8) 0.3749(4) 0.6272(8) 0.060(4) Uani d 1 . .
C C24 0.4367(17) 0.3761(11) 0.5699(16) 0.088(4) Uani d 0.655(6) A 1
H H24A 0.441108 0.401124 0.540629 0.105 Uiso calc 0.655(6) A 1
H H24B 0.389028 0.376535 0.595436 0.105 Uiso calc 0.655(6) A 1
C C24A 0.453(3) 0.380(2) 0.556(2) 0.088(4) Uani d 0.345(6) A 2
H H24C 0.402645 0.372037 0.565892 0.105 Uiso calc 0.345(6) A 2
H H24D 0.452545 0.409288 0.544320 0.105 Uiso calc 0.345(6) A 2
C C25 0.4394(16) 0.3405(8) 0.5174(14) 0.088(4) Uani d 0.655(6) A 1
H H25A 0.488569 0.338504 0.495429 0.105 Uiso calc 0.655(6) A 1
H H25B 0.430005 0.315634 0.545862 0.105 Uiso calc 0.655(6) A 1
C C25A 0.479(3) 0.3584(18) 0.488(2) 0.088(4) Uani d 0.345(6) A 2
H H25C 0.528335 0.367874 0.473980 0.105 Uiso calc 0.345(6) A 2
H H25D 0.482043 0.329295 0.498469 0.105 Uiso calc 0.345(6) A 2
C C26 0.3852(12) 0.3442(7) 0.4572(13) 0.088(4) Uani d 0.655(6) A 1
C C26A 0.427(2) 0.3660(13) 0.427(2) 0.088(4) Uani d 0.345(6) A 2
O O1W 0.5305(11) 0.4190(7) 0.4251(10) 0.102(6) Uani d 0.655(6) A 1
O O2W 0.880(2) 0.4185(14) 0.7522(18) 0.102(6) Uani d 0.345(6) A 2

loop_
_atom_site_aniso_label
_atom_site_aniso_U_11
_atom_site_aniso_U_22
_atom_site_aniso_U_33
_atom_site_aniso_U_12
_atom_site_aniso_U_13
_atom_site_aniso_U_23
Cu1 0.0397(11) 0.0405(11) 0.0334(11) 0.0099(8) -0.0117(8) -0.0126(8)
Cu1A 0.073(4) 0.087(5) 0.054(3) 0.030(3) -0.025(3) -0.030(3)
O1 0.052(5) 0.058(5) 0.050(5) 0.000(4) -0.012(4) -0.008(4)
O2 0.092(7) 0.095(7) 0.048(6) 0.024(6) -0.013(5) 0.015(5)
O3 0.101(8) 0.092(7) 0.071(6) 0.052(6) -0.046(6) -0.035(5)
O3A 0.101(8) 0.092(7) 0.071(6) 0.052(6) -0.046(6) -0.035(5)
O4 0.101(8) 0.092(7) 0.071(6) 0.052(6) -0.046(6) -0.035(5)
O4A 0.101(8) 0.092(7) 0.071(6) 0.052(6) -0.046(6) -0.035(5)
N1 0.071(8) 0.115(11) 0.048(7) -0.047(8) 0.023(6) -0.049(7)
N2 0.061(6) 0.047(5) 0.045(5) -0.007(4) 0.009(4) -0.017(4)
N3 0.046(5) 0.041(5) 0.052(5) -0.002(4) 0.005(4) -0.015(4)
N4 0.053(6) 0.075(7) 0.046(6) 0.023(5) -0.012(5) -0.023(5)
C1 0.091(11) 0.076(10) 0.054(8) -0.018(9) 0.004(7) -0.011(8)
C2 0.065(8) 0.076(9) 0.070(10) -0.009(7) 0.000(7) 0.004(8)
C3 0.040(6) 0.080(9) 0.116(14) -0.008(6) 0.023(8) -0.048(10)
C4 0.056(7) 0.081(9) 0.070(9) 0.002(7) 0.000(7) -0.045(8)
C5 0.061(7) 0.048(6) 0.049(7) -0.001(5) 0.014(6) -0.019(5)
C6 0.088(10) 0.051(7) 0.063(9) -0.001(6) 0.021(7) -0.016(6)
C7 0.057(7) 0.060(8) 0.067(9) -0.013(6) 0.014(6) -0.026(6)
C8 0.048(6) 0.052(6) 0.048(6) -0.009(5) -0.007(5) -0.018(5)
C9 0.059(7) 0.057(7) 0.062(8) -0.003(6) 0.004(6) -0.031(6)
C10 0.052(7) 0.058(7) 0.057(7) -0.011(6) 0.006(6) -0.029(6)
C11 0.072(9) 0.060(8) 0.048(7) -0.002(6) 0.013(6) -0.020(6)
C12 0.053(6) 0.050(6) 0.045(6) 0.006(5) -0.001(5) -0.015(5)
C13 0.074(9) 0.060(8) 0.051(7) 0.018(6) -0.011(6) -0.021(6)
C14 0.060(7) 0.058(7) 0.059(8) 0.011(6) -0.013(6) -0.031(6)
C15 0.057(7) 0.054(7) 0.065(9) 0.000(6) 0.000(6) -0.016(6)
C16 0.050(7) 0.095(11) 0.044(7) 0.012(7) -0.015(5) -0.024(7)
C17 0.087(10) 0.048(6) 0.030(6) 0.023(6) 0.001(6) -0.010(5)
C18 0.053(6) 0.039(5) 0.036(6) 0.013(5) -0.011(5) -0.008(4)
C19 0.063(8) 0.064(7) 0.039(6) -0.004(6) -0.008(6) -0.005(5)
C20 0.078(10) 0.063(7) 0.037(6) 0.014(6) -0.019(6) 0.001(5)
C21 0.047(6) 0.055(7) 0.052(7) -0.004(5) 0.003(5) 0.001(5)
C22 0.043(6) 0.072(8) 0.074(9) -0.012(6) -0.006(6) -0.027(7)
C23 0.062(8) 0.061(8) 0.056(8) 0.023(6) -0.029(6) -0.025(6)
C24 0.101(8) 0.092(7) 0.071(6) 0.052(6) -0.046(6) -0.035(5)
C24A 0.101(8) 0.092(7) 0.071(6) 0.052(6) -0.046(6) -0.035(5)
C25 0.101(8) 0.092(7) 0.071(6) 0.052(6) -0.046(6) -0.035(5)
C25A 0.101(8) 0.092(7) 0.071(6) 0.052(6) -0.046(6) -0.035(5)
C26 0.101(8) 0.092(7) 0.071(6) 0.052(6) -0.046(6) -0.035(5)
C26A 0.101(8) 0.092(7) 0.071(6) 0.052(6) -0.046(6) -0.035(5)
O1W 0.087(11) 0.154(16) 0.065(9) 0.046(10) -0.019(8) -0.021(10)
O2W 0.087(11) 0.154(16) 0.065(9) 0.046(10) -0.019(8) -0.021(10)

loop_
_atom_type_symbol
_atom_type_description
_atom_type_scat_dispersion_real
_atom_type_scat_dispersion_imag
_atom_type_scat_source
C C 0.0033 0.0016 'International Tables Vol C Tables 4.2.6.8 and 6.1.1.4'
H H 0.0000 0.0000 'International Tables Vol C Tables 4.2.6.8 and 6.1.1.4'
Cu Cu 0.3201 1.2651 'International Tables Vol C Tables 4.2.6.8 and 6.1.1.4'
N N 0.0061 0.0033 'International Tables Vol C Tables 4.2.6.8 and 6.1.1.4'
O O 0.0106 0.0060 'International Tables Vol C Tables 4.2.6.8 and 6.1.1.4'

loop_
_exptl_crystal_face_index_h
_exptl_crystal_face_index_k
_exptl_crystal_face_index_l
_exptl_crystal_face_perp_dist
2.00 -1.00 -1.00 0.0540
-2.00 1.00 1.00 0.0580
-1.00 2.00 1.00 0.0560
1.00 -2.00 -1.00 0.0620
2.00 -2.00 -1.00 0.0530
-2.00 -1.00 0.00 0.0790
2.00 1.00 0.00 0.0490
1.00 0.00 0.00 0.0460
-1.00 0.00 0.00 0.0660
2.00 -1.00 0.00 0.0550
-2.00 1.00 0.00 0.0570
-1.00 1.00 0.00 0.0510
1.00 -1.00 0.00 0.0600
-1.00 2.00 0.00 0.0470
1.00 -2.00 0.00 0.0750
0.00 1.00 0.00 0.0560
0.00 -1.00 0.00 0.0820
-2.00 2.00 -1.00 0.0460
2.00 -2.00 1.00 0.0640
-2.00 -1.00 -1.00 0.0700
2.00 1.00 1.00 0.0520
-1.00 2.00 -1.00 0.0580
1.00 -2.00 1.00 0.0750
0.00 2.00 1.00 0.0420
0.00 -2.00 -1.00 0.0680
-1.00 -2.00 1.00 0.0760

loop_
_geom_angle_atom_site_label_1
_geom_angle_atom_site_label_2
_geom_angle_atom_site_label_3
_geom_angle_site_symmetry_1
_geom_angle_site_symmetry_3
_geom_angle
_geom_angle_publ_flag
O1 Cu1 O3 . 9 177.2(7) y
O1 Cu1 N1 . 12_655 95.3(4) y
O1 Cu1 N4 . . 87.9(4) y
N1 Cu1 O3 12_655 9 82.5(6) y
N4 Cu1 O3 . 9 94.5(6) y
N4 Cu1 N1 . 12_655 173.1(6) y
O1 Cu1A N1 . 12_655 81.9(4) ?
O1 Cu1A C17 . . 29.3(4) ?
O3A Cu1A O1 9 . 153.4(16) ?
O3A Cu1A N1 9 12_655 87.0(11) ?
O3A Cu1A N4 9 . 90.2(11) ?
O3A Cu1A C17 9 . 176.2(12) ?
N1 Cu1A C17 12_655 . 96.6(4) ?
N4 Cu1A O1 . . 81.9(4) ?
N4 Cu1A N1 . 12_655 137.4(6) ?
N4 Cu1A C17 . . 87.8(4) ?
C17 O1 Cu1 . . 119.3(9) ?
C17 O1 Cu1A . . 94.1(8) ?
C26 O3 Cu1 . 9_454 109.1(18) ?
Cu1 N1 Cu1A 16_644 16_644 22.93(17) ?
C1 N1 Cu1 . 16_644 120.4(12) ?
C1 N1 Cu1A . 16_644 143.0(11) ?
C1 N1 C3 . . 123.3(12) ?
C3 N1 Cu1 . 16_644 115.2(12) ?
C3 N1 Cu1A . 16_644 92.4(11) ?
C6 N2 C7 . . 110.6(10) ?
C6 N2 C8 . . 112.4(11) ?
C7 N2 C8 . . 108.3(9) ?
C9 N3 C10 . . 109.1(9) ?
C11 N3 C9 . . 112.7(10) ?
C11 N3 C10 . . 112.5(10) ?
C14 N4 Cu1 . . 114.5(10) ?
C14 N4 Cu1A . . 135.0(10) ?
C14 N4 C16 . . 116.7(11) ?
C16 N4 Cu1 . . 128.5(9) ?
C16 N4 Cu1A . . 107.0(9) ?
N1 C1 H1 . . 120.3 ?
N1 C1 C2 . . 119.3(16) ?
C2 C1 H1 . . 120.3 ?
C1 C2 H2 . . 118.6 ?
C1 C2 C5 . . 122.8(15) ?
C5 C2 H2 . . 118.6 ?
N1 C3 H3 . . 121.7 ?
N1 C3 C4 . . 116.6(15) ?
C4 C3 H3 . . 121.7 ?
C3 C4 H4 . . 120.7 ?
C5 C4 C3 . . 118.7(15) ?
C5 C4 H4 . . 120.7 ?
C2 C5 C4 . . 119.0(12) ?
C2 C5 C6 . . 122.5(13) ?
C4 C5 C6 . . 118.2(12) ?
N2 C6 C5 . . 113.4(11) ?
N2 C6 H6A . . 108.9 ?
N2 C6 H6B . . 108.9 ?
C5 C6 H6A . . 108.9 ?
C5 C6 H6B . . 108.9 ?
H6A C6 H6B . . 107.7 ?
N2 C7 H7A . . 109.2 ?
N2 C7 H7B . . 109.2 ?
N2 C7 C9 . . 112.0(11) ?
H7A C7 H7B . . 107.9 ?
C9 C7 H7A . . 109.2 ?
C9 C7 H7B . . 109.2 ?
N2 C8 H8A . . 109.0 ?
N2 C8 H8B . . 109.0 ?
N2 C8 C10 . . 112.8(10) ?
H8A C8 H8B . . 107.8 ?
C10 C8 H8A . . 109.0 ?
C10 C8 H8B . . 109.0 ?
N3 C9 C7 . . 113.1(11) ?
N3 C9 H9A . . 109.0 ?
N3 C9 H9B . . 109.0 ?
C7 C9 H9A . . 109.0 ?
C7 C9 H9B . . 109.0 ?
H9A C9 H9B . . 107.8 ?
N3 C10 C8 . . 109.7(10) ?
N3 C10 H10A . . 109.7 ?
N3 C10 H10B . . 109.7 ?
C8 C10 H10A . . 109.7 ?
C8 C10 H10B . . 109.7 ?
H10A C10 H10B . . 108.2 ?
N3 C11 H11A . . 109.5 ?
N3 C11 H11B . . 109.5 ?
N3 C11 C12 . . 110.9(11) ?
H11A C11 H11B . . 108.1 ?
C12 C11 H11A . . 109.5 ?
C12 C11 H11B . . 109.5 ?
C13 C12 C11 . . 122.5(12) ?
C13 C12 C15 . . 116.7(11) ?
C15 C12 C11 . . 120.6(11) ?
C12 C13 H13 . . 119.1 ?
C12 C13 C14 . . 121.8(13) ?
C14 C13 H13 . . 119.1 ?
N4 C14 C13 . . 121.8(14) ?
N4 C14 H14 . . 119.1 ?
C13 C14 H14 . . 119.1 ?
C12 C15 H15 . . 121.0 ?
C16 C15 C12 . . 118.0(13) ?
C16 C15 H15 . . 121.0 ?
N4 C16 C15 . . 124.8(13) ?
N4 C16 H16 . . 117.6 ?
C15 C16 H16 . . 117.6 ?
O1 C17 Cu1A . . 56.6(7) ?
O1 C17 C18 . . 117.0(11) ?
O2 C17 Cu1A . . 71.4(8) ?
O2 C17 O1 . . 127.2(13) ?
O2 C17 C18 . . 115.7(13) ?
C18 C17 Cu1A . . 166.3(8) ?
C19 C18 C17 . . 118.2(11) ?
C21 C18 C17 . . 122.4(11) ?
C21 C18 C19 . . 119.3(11) ?
C18 C19 H19 . . 120.2 ?
C20 C19 C18 . . 119.7(13) ?
C20 C19 H19 . . 120.2 ?
C19 C20 H20 . . 118.5 ?
C23 C20 C19 . . 123.1(13) ?
C23 C20 H20 . . 118.5 ?
C18 C21 H21 . . 121.1 ?
C18 C21 C22 . . 117.8(12) ?
C22 C21 H21 . . 121.1 ?
C21 C22 H22 . . 118.5 ?
C23 C22 C21 . . 123.0(12) ?
C23 C22 H22 . . 118.5 ?
C20 C23 C24 . . 125(2) ?
C20 C23 C24A . . 109(3) ?
C22 C23 C20 . . 117.1(11) ?
C22 C23 C24 . . 118(2) ?
C22 C23 C24A . . 134(3) ?
C23 C24 H24A . . 109.1 ?
C23 C24 H24B . . 109.1 ?
C23 C24 C25 . . 112.4(18) ?
H24A C24 H24B . . 107.9 ?
C25 C24 H24A . . 109.1 ?
C25 C24 H24B . . 109.1 ?
C23 C24A H24C . . 107.9 ?
C23 C24A H24D . . 107.9 ?
H24C C24A H24D . . 107.2 ?
C25A C24A C23 . . 118(3) ?
C25A C24A H24C . . 107.9 ?
C25A C24A H24D . . 107.9 ?
C24 C25 H25A . . 109.3 ?
C24 C25 H25B . . 109.3 ?
H25A C25 H25B . . 108.0 ?
C26 C25 C24 . . 111.6(17) ?
C26 C25 H25A . . 109.3 ?
C26 C25 H25B . . 109.3 ?
C24A C25A H25C . . 110.0 ?
C24A C25A H25D . . 110.0 ?
H25C C25A H25D . . 108.3 ?
C26A C25A C24A . . 109(3) ?
C26A C25A H25C . . 110.0 ?
C26A C25A H25D . . 110.0 ?
O3 C26 C25 . . 119(2) ?
O4 C26 O3 . . 118(2) ?
O4 C26 C25 . . 123(2) ?
O3A C26A C25A . . 121(4) ?
O4A C26A O3A . . 129(4) ?
O4A C26A C25A . . 110(4) ?

loop_
_geom_bond_atom_site_label_1
_geom_bond_atom_site_label_2
_geom_bond_site_symmetry_2
_geom_bond_distance
_geom_bond_publ_flag
Cu1 O1 . 1.900(9) y
Cu1 O3 9 2.069(19) y
Cu1 N1 12_655 2.033(11) y
Cu1 N4 . 2.021(10) y
Cu1A O1 . 2.121(9) ?
Cu1A O3A 9 1.89(3) ?
Cu1A N1 12_655 2.309(15) ?
Cu1A N4 . 2.033(10) ?
Cu1A C17 . 2.534(15) ?
O1 C17 . 1.241(19) ?
O2 C17 . 1.243(16) ?
O3 C26 . 1.26(2) ?
O3A C26A . 1.29(3) ?
O4 C26 . 1.24(2) ?
O4A C26A . 1.25(3) ?
N1 C1 . 1.32(2) ?
N1 C3 . 1.39(3) ?
N2 C6 . 1.420(17) ?
N2 C7 . 1.441(16) ?
N2 C8 . 1.461(16) ?
N3 C9 . 1.467(16) ?
N3 C10 . 1.457(13) ?
N3 C11 . 1.438(16) ?
N4 C14 . 1.321(19) ?
N4 C16 . 1.33(2) ?
C1 H1 . 0.9500 ?
C1 C2 . 1.33(2) ?
C2 H2 . 0.9500 ?
C2 C5 . 1.36(2) ?
C3 H3 . 0.9500 ?
C3 C4 . 1.426(19) ?
C4 H4 . 0.9500 ?
C4 C5 . 1.39(2) ?
C5 C6 . 1.531(17) ?
C6 H6A . 0.9900 ?
C6 H6B . 0.9900 ?
C7 H7A . 0.9900 ?
C7 H7B . 0.9900 ?
C7 C9 . 1.46(2) ?
C8 H8A . 0.9900 ?
C8 H8B . 0.9900 ?
C8 C10 . 1.481(18) ?
C9 H9A . 0.9900 ?
C9 H9B . 0.9900 ?
C10 H10A . 0.9900 ?
C10 H10B . 0.9900 ?
C11 H11A . 0.9900 ?
C11 H11B . 0.9900 ?
C11 C12 . 1.529(16) ?
C12 C13 . 1.362(18) ?
C12 C15 . 1.392(19) ?
C13 H13 . 0.9500 ?
C13 C14 . 1.400(17) ?
C14 H14 . 0.9500 ?
C15 H15 . 0.9500 ?
C15 C16 . 1.395(18) ?
C16 H16 . 0.9500 ?
C17 C18 . 1.541(17) ?
C18 C19 . 1.394(17) ?
C18 C21 . 1.383(17) ?
C19 H19 . 0.9500 ?
C19 C20 . 1.386(18) ?
C20 H20 . 0.9500 ?
C20 C23 . 1.37(2) ?
C21 H21 . 0.9500 ?
C21 C22 . 1.441(19) ?
C22 H22 . 0.9500 ?
C22 C23 . 1.35(2) ?
C23 C24 . 1.50(2) ?
C23 C24A . 1.51(3) ?
C24 H24A . 0.9900 ?
C24 H24B . 0.9900 ?
C24 C25 . 1.52(2) ?
C24A H24C . 0.9900 ?
C24A H24D . 0.9900 ?
C24A C25A . 1.50(3) ?
C25 H25A . 0.9900 ?
C25 H25B . 0.9900 ?
C25 C26 . 1.48(2) ?
C25A H25C . 0.9900 ?
C25A H25D . 0.9900 ?
C25A C26A . 1.48(3) ?

loop_
_geom_torsion_atom_site_label_1
_geom_torsion_atom_site_label_2
_geom_torsion_atom_site_label_3
_geom_torsion_atom_site_label_4
_geom_torsion_site_symmetry_1
_geom_torsion_site_symmetry_2
_geom_torsion_site_symmetry_3
_geom_torsion_site_symmetry_4
_geom_torsion
_geom_torsion_publ_flag
Cu1 O1 C17 O2 . . . . 12.4(17) ?
Cu1 O1 C17 C18 . . . . -165.4(7) ?
Cu1 O3 C26 O4 9_454 . . . 10(3) ?
Cu1 O3 C26 C25 9_454 . . . -167.8(16) ?
Cu1 N1 C1 C2 16_644 . . . 170.7(11) ?
Cu1 N1 C3 C4 16_644 . . . -169.9(9) ?
Cu1 N4 C14 C13 . . . . 176.7(10) ?
Cu1 N4 C16 C15 . . . . -176.3(10) ?
Cu1A O1 C17 O2 . . . . 11.7(14) ?
Cu1A O1 C17 C18 . . . . -166.0(8) ?
Cu1A O3A C26A O4A 9_454 . . . -25(8) ?
Cu1A O3A C26A C25A 9_454 . . . 159(3) ?
Cu1A N1 C1 C2 16_644 . . . 165.8(12) ?
Cu1A N1 C3 C4 16_644 . . . -171.6(11) ?
Cu1A N4 C14 C13 . . . . -164.0(11) ?
Cu1A N4 C16 C15 . . . . 167.4(11) ?
Cu1A C17 C18 C19 . . . . -45(4) ?
Cu1A C17 C18 C21 . . . . 136(4) ?
O1 C17 C18 C19 . . . . 14.4(15) ?
O1 C17 C18 C21 . . . . -165.1(10) ?
O2 C17 C18 C19 . . . . -163.6(11) ?
O2 C17 C18 C21 . . . . 16.9(16) ?
N1 C1 C2 C5 . . . . -6(2) ?
N1 C3 C4 C5 . . . . 2.8(19) ?
N2 C7 C9 N3 . . . . -56.4(14) ?
N2 C8 C10 N3 . . . . 59.1(13) ?
N3 C11 C12 C13 . . . . 16.8(18) ?
N3 C11 C12 C15 . . . . -169.2(11) ?
C1 N1 C3 C4 . . . . -2(2) ?
C1 C2 C5 C4 . . . . 6(2) ?
C1 C2 C5 C6 . . . . -178.6(14) ?
C2 C5 C6 N2 . . . . 140.9(14) ?
C3 N1 C1 C2 . . . . 3(2) ?
C3 C4 C5 C2 . . . . -5(2) ?
C3 C4 C5 C6 . . . . 179.9(12) ?
C4 C5 C6 N2 . . . . -44.1(17) ?
C6 N2 C7 C9 . . . . 178.9(12) ?
C6 N2 C8 C10 . . . . 179.7(10) ?
C7 N2 C6 C5 . . . . 167.0(11) ?
C7 N2 C8 C10 . . . . -57.7(13) ?
C8 N2 C6 C5 . . . . -71.7(14) ?
C8 N2 C7 C9 . . . . 55.2(15) ?
C9 N3 C10 C8 . . . . -55.3(13) ?
C9 N3 C11 C12 . . . . 76.4(13) ?
C10 N3 C9 C7 . . . . 55.4(14) ?
C10 N3 C11 C12 . . . . -159.8(10) ?
C11 N3 C9 C7 . . . . -179.0(10) ?
C11 N3 C10 C8 . . . . 178.9(11) ?
C11 C12 C13 C14 . . . . 175.3(12) ?
C11 C12 C15 C16 . . . . -175.7(12) ?
C12 C13 C14 N4 . . . . -1(2) ?
C12 C15 C16 N4 . . . . 2(2) ?
C13 C12 C15 C16 . . . . -1.4(19) ?
C14 N4 C16 C15 . . . . -2(2) ?
C15 C12 C13 C14 . . . . 1(2) ?
C16 N4 C14 C13 . . . . 1(2) ?
C17 C18 C19 C20 . . . . 179.8(11) ?
C17 C18 C21 C22 . . . . 179.2(11) ?
C18 C19 C20 C23 . . . . 1(2) ?
C18 C21 C22 C23 . . . . 0.6(19) ?
C19 C18 C21 C22 . . . . -0.3(17) ?
C19 C20 C23 C22 . . . . -1(2) ?
C19 C20 C23 C24 . . . . -178.5(18) ?
C19 C20 C23 C24A . . . . -178(3) ?
C20 C23 C24 C25 . . . . 80(4) ?
C20 C23 C24A C25A . . . . 58(7) ?
C21 C18 C19 C20 . . . . -0.7(18) ?
C21 C22 C23 C20 . . . . 0(2) ?
C21 C22 C23 C24 . . . . 177.6(16) ?
C21 C22 C23 C24A . . . . 176(3) ?
C22 C23 C24 C25 . . . . -98(3) ?
C22 C23 C24A C25A . . . . -119(5) ?
C23 C24 C25 C26 . . . . -174(3) ?
C23 C24A C25A C26A . . . . 177(6) ?
C24 C25 C26 O3 . . . . 82(3) ?
C24 C25 C26 O4 . . . . -96(3) ?
C24A C25A C26A O3A . . . . -85(7) ?
C24A C25A C26A O4A . . . . 98(6) ?
